data_7215165
loop_
_publ_author_name
'Khavasi, Hamid Reza'
'Tahrani, Alireza Azhdari'

_publ_section_title
;
 The role of secondary bonding on supramolecular assembly of coordination
 compounds: diversity of coordination modes and supramolecular structures
;
_journal_issue 29
_journal_name_full CrystEngComm
_journal_page_first 5799
_journal_paper_doi 10.1039/c3ce40433a
_journal_volume 15
_journal_year 2013
_chemical_formula_sum 'C22 H16 Br2 F2 Hg N6 O2'
_chemical_formula_weight 794.80
_chemical_name_systematic
;
?
;
_space_group_IT_number 2
_symmetry_cell_setting triclinic
_symmetry_space_group_name_Hall '-P 1'
_symmetry_space_group_name_H-M 'P -1'
_atom_sites_solution_hydrogens geom
_atom_sites_solution_primary direct
_atom_sites_solution_secondary difmap
_audit_creation_method SHELXL-97
_cell_angle_alpha 105.92(3)
_cell_angle_beta 94.03(3)
_cell_angle_gamma 92.17(3)
_cell_formula_units_Z 1
_cell_length_a 4.1959(13)
_cell_length_b 11.098(4)
_cell_length_c 13.238(4)
_cell_measurement_reflns_used 4638
_cell_measurement_temperature 298(2)
_cell_measurement_theta_max 27.30
_cell_measurement_theta_min 1.91
_cell_volume 590.3(3)
_computing_cell_refinement 'X-Area 1.31 (Stoe & Cie GmbH, 2005)'
_computing_data_collection 'X-Area 1.31 (Stoe & Cie GmbH, 2005)'
_computing_data_reduction 'X-Area 1.31 (Stoe & Cie GmbH, 2005)'
_computing_molecular_graphics 'ORTEP-3 for Windows (Farrugia, 1997)'
_computing_publication_material 'WinGX (Farrugia, 1999)'
_computing_structure_refinement 'SHELXL-97 (Sheldrick, 1997)'
_computing_structure_solution 'SHELXS-97 (Sheldrick, 1990)'
_diffrn_ambient_temperature 120(2)
_diffrn_detector_area_resol_mean '0.15 mm'
_diffrn_measured_fraction_theta_full 0.979
_diffrn_measured_fraction_theta_max 0.979
_diffrn_measurement_device_type 'STOE IPDS II'
_diffrn_measurement_method 'rotation method'
_diffrn_radiation_monochromator graphite
_diffrn_radiation_source 'fine-focus sealed tube'
_diffrn_radiation_type MoK\a
_diffrn_radiation_wavelength 0.71073
_diffrn_reflns_av_R_equivalents 0.0828
_diffrn_reflns_av_sigmaI/netI 0.0771
_diffrn_reflns_limit_h_max 5
_diffrn_reflns_limit_h_min -5
_diffrn_reflns_limit_k_max 15
_diffrn_reflns_limit_k_min -14
_diffrn_reflns_limit_l_max 18
_diffrn_reflns_limit_l_min -18
_diffrn_reflns_number 4638
_diffrn_reflns_theta_full 27.30
_diffrn_reflns_theta_max 27.30
_diffrn_reflns_theta_min 1.91
_diffrn_standards_number 0
_exptl_absorpt_coefficient_mu 9.952
_exptl_absorpt_correction_T_max 0.305
_exptl_absorpt_correction_T_min 0.175
_exptl_absorpt_correction_type numerical
_exptl_absorpt_process_details 'shape of crystal determined optically'
_exptl_crystal_colour Colorless
_exptl_crystal_density_diffrn 2.236
_exptl_crystal_density_method 'not measured'
_exptl_crystal_description Block
_exptl_crystal_F_000 374
_exptl_crystal_size_max 0.19
_exptl_crystal_size_mid 0.18
_exptl_crystal_size_min 0.12
_refine_diff_density_max 2.339
_refine_diff_density_min -2.113
_refine_diff_density_rms 0.608
_refine_ls_extinction_method none
_refine_ls_goodness_of_fit_ref 1.309
_refine_ls_hydrogen_treatment constr
_refine_ls_matrix_type full
_refine_ls_number_parameters 160
_refine_ls_number_reflns 2910
_refine_ls_number_restraints 0
_refine_ls_restrained_S_all 1.309
_refine_ls_R_factor_all 0.1465
_refine_ls_R_factor_gt 0.1196
_refine_ls_shift/su_max 0.002
_refine_ls_shift/su_mean 0.000
_refine_ls_structure_factor_coef Fsqd
_refine_ls_weighting_details 'calc w=1/[\s^2^(Fo^2^)+(0.2000P)^2^+0.0000P] where P=(Fo^2^+2Fc^2^)/3'
_refine_ls_weighting_scheme calc
_refine_ls_wR_factor_gt 0.3144
_refine_ls_wR_factor_ref 0.3452
_reflns_number_gt 2085
_reflns_number_total 2910
_reflns_threshold_expression >2sigma(I)
_cod_data_source_file c3ce40433a.cif
_cod_data_source_block c:\determination\solution\477\new-kh477-abs1
_cod_depositor_comments
;
The following automatic conversions were performed:

'_symmetry_cell_setting' value 'Triclinic' changed to 'triclinic'
according to
/usr/data/users/saulius/automatic-downloads/retrospective/RSC/lib/dictionaries/cif_core.dic
dictionary named 'cif_core.dic' version 2.4.2 from 2011-04-26.

Automatic conversion script
Id: cif_fix_values 2281 2013-09-26 08:29:07Z andrius 
;
_cod_original_sg_symbol_H-M P-1
_cod_original_formula_sum 'C22 H16 Br2 F2 Hg1 N6 O2'
_cod_database_code 7215165

loop_
_symmetry_equiv_pos_as_xyz
'x, y, z'
'-x, -y, -z'

loop_
_atom_site_label
_atom_site_type_symbol
_atom_site_fract_x
_atom_site_fract_y
_atom_site_fract_z
_atom_site_U_iso_or_equiv
_atom_site_adp_type
_atom_site_occupancy
_atom_site_symmetry_multiplicity
_atom_site_calc_flag
_atom_site_refinement_flags
C1 C 0.154(6) 0.004(2) 0.1362(16) 0.070(5) Uani 1 1 d .
H1 H 0.0430 0.0619 0.1108 0.084 Uiso 1 1 calc R
C2 C 0.202(6) 0.022(2) 0.2453(17) 0.072(6) Uani 1 1 d .
H2 H 0.1152 0.0902 0.2904 0.086 Uiso 1 1 calc R
C3 C 0.490(5) -0.1519(18) 0.2169(14) 0.057(4) Uani 1 1 d .
H3 H 0.6187 -0.2058 0.2417 0.069 Uiso 1 1 calc R
C4 C 0.430(5) -0.172(2) 0.1107(13) 0.057(4) Uani 1 1 d .
C5 C 0.581(5) -0.2768(19) 0.0357(17) 0.059(4) Uani 1 1 d .
C6 C 0.592(5) -0.3632(17) -0.1556(13) 0.057(4) Uani 1 1 d .
C7 C 0.503(6) -0.340(2) -0.2521(19) 0.069(5) Uani 1 1 d .
C8 C 0.584(6) -0.413(2) -0.3474(17) 0.069(5) Uani 1 1 d .
H8 H 0.5211 -0.3951 -0.4100 0.083 Uiso 1 1 calc R
C9 C 0.763(6) -0.517(3) -0.3468(18) 0.078(6) Uani 1 1 d .
H9 H 0.8148 -0.5699 -0.4104 0.094 Uiso 1 1 calc R
C10 C 0.864(6) -0.543(3) -0.2524(18) 0.073(6) Uani 1 1 d .
H10 H 0.9969 -0.6081 -0.2532 0.087 Uiso 1 1 calc R
C11 C 0.770(5) -0.4718(18) -0.1595(16) 0.063(5) Uani 1 1 d .
H11 H 0.8217 -0.4941 -0.0978 0.075 Uiso 1 1 calc R
N1 N 0.264(5) -0.0943(18) 0.0680(13) 0.068(5) Uani 1 1 d .
N2 N 0.369(5) -0.0565(18) 0.2863(12) 0.069(5) Uani 1 1 d .
N3 N 0.490(5) -0.2875(19) -0.0665(13) 0.073(5) Uani 1 1 d .
H3B H 0.3444 -0.2385 -0.0765 0.087 Uiso 1 1 calc R
O1 O 0.760(5) -0.344(2) 0.0653(12) 0.089(6) Uani 1 1 d .
Hg1 Hg 0.5000 0.0000 0.5000 0.0585(5) Uani 1 2 d S
Br1 Br 0.1568(5) 0.17875(17) 0.52353(15) 0.0632(6) Uani 1 1 d .
F1 F 0.326(4) -0.2433(14) -0.2504(11) 0.085(4) Uani 1 1 d .

loop_
_atom_site_aniso_label
_atom_site_aniso_U_11
_atom_site_aniso_U_22
_atom_site_aniso_U_33
_atom_site_aniso_U_23
_atom_site_aniso_U_13
_atom_site_aniso_U_12
C1 0.085(14) 0.073(12) 0.050(9) 0.017(9) -0.006(9) 0.019(10)
C2 0.092(16) 0.072(13) 0.055(10) 0.023(9) 0.000(10) 0.015(11)
C3 0.076(12) 0.053(9) 0.046(8) 0.016(7) 0.007(8) 0.016(8)
C4 0.068(11) 0.062(10) 0.039(7) 0.011(7) -0.006(7) 0.013(8)
C5 0.056(10) 0.058(10) 0.069(11) 0.027(9) -0.005(9) 0.003(7)
C6 0.077(12) 0.048(8) 0.040(7) 0.005(6) -0.005(7) 0.005(8)
C7 0.069(12) 0.075(13) 0.065(11) 0.025(10) -0.012(10) 0.004(10)
C8 0.089(15) 0.055(10) 0.055(10) 0.006(8) -0.010(10) -0.007(9)
C9 0.081(15) 0.084(15) 0.057(10) -0.004(10) 0.012(10) 0.014(12)
C10 0.072(13) 0.086(15) 0.062(11) 0.021(10) 0.006(10) 0.017(11)
C11 0.079(13) 0.050(9) 0.058(9) 0.013(7) -0.006(9) 0.016(8)
N1 0.085(12) 0.069(10) 0.052(8) 0.016(7) 0.001(8) 0.029(9)
N2 0.091(12) 0.076(11) 0.038(6) 0.012(7) 0.000(7) 0.027(9)
N3 0.079(12) 0.083(12) 0.054(8) 0.015(8) -0.007(8) 0.032(9)
O1 0.108(13) 0.109(13) 0.051(7) 0.021(8) -0.009(8) 0.051(11)
Hg1 0.0669(7) 0.0610(6) 0.0504(6) 0.0164(4) 0.0081(4) 0.0267(4)
Br1 0.0727(12) 0.0565(10) 0.0602(10) 0.0128(8) 0.0060(9) 0.0239(9)
F1 0.117(11) 0.081(9) 0.061(7) 0.027(6) -0.002(7) 0.037(8)

loop_
_atom_type_symbol
_atom_type_description
_atom_type_scat_dispersion_real
_atom_type_scat_dispersion_imag
_atom_type_scat_source
C C 0.0033 0.0016 'International Tables Vol C Tables 4.2.6.8 and 6.1.1.4'
H H 0.0000 0.0000 'International Tables Vol C Tables 4.2.6.8 and 6.1.1.4'
N N 0.0061 0.0033 'International Tables Vol C Tables 4.2.6.8 and 6.1.1.4'
O O 0.0106 0.0060 'International Tables Vol C Tables 4.2.6.8 and 6.1.1.4'
Hg Hg -2.3894 9.2266 'International Tables Vol C Tables 4.2.6.8 and 6.1.1.4'
Br Br -0.2901 2.4595 'International Tables Vol C Tables 4.2.6.8 and 6.1.1.4'
F F 0.0171 0.0103 'International Tables Vol C Tables 4.2.6.8 and 6.1.1.4'

loop_
_geom_angle_atom_site_label_1
_geom_angle_atom_site_label_2
_geom_angle_atom_site_label_3
_geom_angle
_geom_angle_site_symmetry_1
N1 C1 C2 122(2) .
N1 C1 H1 119.1 .
C2 C1 H1 119.1 .
N2 C2 C1 122(2) .
N2 C2 H2 119.2 .
C1 C2 H2 119.2 .
N2 C3 C4 121.7(17) .
N2 C3 H3 119.1 .
C4 C3 H3 119.1 .
N1 C4 C3 123.1(18) .
N1 C4 C5 116.7(16) .
C3 C4 C5 119.8(17) .
O1 C5 N3 125(2) .
O1 C5 C4 122.5(19) .
N3 C5 C4 112.9(16) .
N3 C6 C7 118.6(19) .
N3 C6 C11 124.5(16) .
C7 C6 C11 116.8(18) .
F1 C7 C8 119.1(19) .
F1 C7 C6 118(2) .
C8 C7 C6 123(2) .
C7 C8 C9 118(2) .
C7 C8 H8 121.2 .
C9 C8 H8 121.2 .
C10 C9 C8 121(2) .
C10 C9 H9 119.4 .
C8 C9 H9 119.4 .
C11 C10 C9 120(2) .
C11 C10 H10 119.9 .
C9 C10 H10 119.9 .
C10 C11 C6 120.7(18) .
C10 C11 H11 119.7 .
C6 C11 H11 119.7 .
C1 N1 C4 115.6(17) .
C3 N2 C2 116.0(17) .
C5 N3 C6 130.1(17) .
C5 N3 H3B 115.0 .
C6 N3 H3B 115.0 .
Br1 Hg1 Br1 180.000(2) 2_656

loop_
_geom_bond_atom_site_label_1
_geom_bond_atom_site_label_2
_geom_bond_distance
_geom_bond_site_symmetry_2
C1 N1 1.33(3) .
C1 C2 1.40(3) .
C1 H1 0.9300 .
C2 N2 1.34(3) .
C2 H2 0.9300 .
C3 N2 1.34(2) .
C3 C4 1.37(2) .
C3 H3 0.9300 .
C4 N1 1.34(2) .
C4 C5 1.50(3) .
C5 O1 1.20(2) .
C5 N3 1.35(3) .
C6 N3 1.36(2) .
C6 C7 1.40(3) .
C6 C11 1.43(3) .
C7 F1 1.32(3) .
C7 C8 1.37(3) .
C8 C9 1.40(4) .
C8 H8 0.9300 .
C9 C10 1.40(3) .
C9 H9 0.9300 .
C10 C11 1.36(3) .
C10 H10 0.9300 .
C11 H11 0.9300 .
N3 H3B 0.8600 .
Hg1 Br1 2.4588(19) 2_656
Hg1 Br1 2.4588(19) .

loop_
_geom_torsion_atom_site_label_1
_geom_torsion_atom_site_label_2
_geom_torsion_atom_site_label_3
_geom_torsion_atom_site_label_4
_geom_torsion
N1 C1 C2 N2 2(4)
N2 C3 C4 N1 4(4)
N2 C3 C4 C5 178(2)
N1 C4 C5 O1 172.5(19)
C3 C4 C5 O1 -1(4)
N1 C4 C5 N3 -9(3)
C3 C4 C5 N3 178(2)
N3 C6 C7 F1 1(3)
C11 C6 C7 F1 176.7(19)
N3 C6 C7 C8 -177(2)
C11 C6 C7 C8 -1(4)
F1 C7 C8 C9 -178(2)
C6 C7 C8 C9 0(4)
C7 C8 C9 C10 -2(4)
C8 C9 C10 C11 5(4)
C9 C10 C11 C6 -6(4)
N3 C6 C11 C10 -180(2)
C7 C6 C11 C10 4(3)
C2 C1 N1 C4 -2(4)
C3 C4 N1 C1 -1(4)
C5 C4 N1 C1 -175(2)
C4 C3 N2 C2 -4(4)
C1 C2 N2 C3 1(4)
O1 C5 N3 C6 -7(4)
C4 C5 N3 C6 174(2)
C7 C6 N3 C5 -168(2)
C11 C6 N3 C5 16(4)
